data_1553781
loop_
_publ_author_name
'Wan, Huabin'
'Li, Hongmin'
'Xu, Jian'
'Wu, Zhuang'
'Liu, Qifan'
'Chu, Xianxu'
'Abe, Manabu'
'B\'egu\'e, Didier'
'Zeng, Xiaoqing'

_publ_section_title
;
 &#x000D; N-Methylcarbamoyl azide: spectroscopy, X-ray structure and
 decomposition via methylcarbamoyl nitrene
;
_journal_issue 9
_journal_name_full 'Organic Chemistry Frontiers'
_journal_page_first 1839
_journal_paper_doi 10.1039/C7QO00277G
_journal_volume 4
_journal_year 2017
_chemical_formula_sum 'C2 H4 N4 O'
_chemical_formula_weight 100.09
_chemical_name_common N-Methylcarbamoyl
_space_group_crystal_system orthorhombic
_space_group_IT_number 62
_space_group_name_Hall '-P 2ac 2n'
_space_group_name_H-M_alt 'P n m a'
_atom_sites_solution_hydrogens geom
_audit_creation_method SHELXL-2014
_audit_update_record
;
2017-02-21 deposited with the CCDC.
2017-06-12 downloaded from the CCDC.
;
_cell_angle_alpha 90
_cell_angle_beta 90
_cell_angle_gamma 90
_cell_formula_units_Z 4
_cell_length_a 5.0951(4)
_cell_length_b 6.0539(6)
_cell_length_c 14.8931(15)
_cell_measurement_reflns_used 3181
_cell_measurement_temperature 273(2)
_cell_measurement_theta_max 27.498
_cell_measurement_theta_min 3.633
_cell_volume 459.38(7)
_computing_structure_refinement 'SHELXL-2014 (Sheldrick, 2014)'
_diffrn_ambient_temperature 273(2)
_diffrn_measured_fraction_theta_full 0.987
_diffrn_measured_fraction_theta_max 0.990
_diffrn_measurement_device_type graphite
_diffrn_radiation_type MoK\a
_diffrn_radiation_wavelength 0.71073
_diffrn_reflns_av_R_equivalents 0.0217
_diffrn_reflns_av_unetI/netI 0.0156
_diffrn_reflns_Laue_measured_fraction_full 0.987
_diffrn_reflns_Laue_measured_fraction_max 0.990
_diffrn_reflns_limit_h_max 6
_diffrn_reflns_limit_h_min -6
_diffrn_reflns_limit_k_max 7
_diffrn_reflns_limit_k_min -7
_diffrn_reflns_limit_l_max 19
_diffrn_reflns_limit_l_min -19
_diffrn_reflns_number 3181
_diffrn_reflns_point_group_measured_fraction_full 0.987
_diffrn_reflns_point_group_measured_fraction_max 0.990
_diffrn_reflns_theta_full 25.242
_diffrn_reflns_theta_max 27.498
_diffrn_reflns_theta_min 3.633
_exptl_absorpt_coefficient_mu 0.119
_exptl_absorpt_correction_type multi-scan
_exptl_absorpt_process_details 'SADABS, BRUKER'
_exptl_crystal_colour colorless
_exptl_crystal_density_diffrn 1.447
_exptl_crystal_description needle
_exptl_crystal_F_000 208
_exptl_crystal_recrystallization_method Sublimation
_exptl_crystal_size_max 0.500
_exptl_crystal_size_mid 0.100
_exptl_crystal_size_min 0.100
_exptl_transmission_factor_max 0.988
_exptl_transmission_factor_min 0.986
_refine_diff_density_max 0.458
_refine_diff_density_min -0.392
_refine_diff_density_rms 0.056
_refine_ls_extinction_method none
_refine_ls_goodness_of_fit_ref 2.174
_refine_ls_hydrogen_treatment constr
_refine_ls_matrix_type full
_refine_ls_number_parameters 47
_refine_ls_number_reflns 575
_refine_ls_number_restraints 0
_refine_ls_restrained_S_all 2.174
_refine_ls_R_factor_all 0.0512
_refine_ls_R_factor_gt 0.0451
_refine_ls_shift/su_max 0.000
_refine_ls_shift/su_mean 0.000
_refine_ls_structure_factor_coef Fsqd
_refine_ls_weighting_details 'w=1/[\s^2^(Fo^2^)+(0.0283P)^2^+0.0944P] where P=(Fo^2^+2Fc^2^)/3'
_refine_ls_weighting_scheme calc
_refine_ls_wR_factor_gt 0.1313
_refine_ls_wR_factor_ref 0.1346
_reflns_Friedel_coverage 0.000
_reflns_number_gt 512
_reflns_number_total 575
_reflns_threshold_expression 'I > 2\s(I)'
_cod_data_source_file c7qo00277g2.cif
_cod_data_source_block A
_cod_depositor_comments
;
The following automatic conversions were performed:

data item '_exptl_absorpt_correction_type' value 'MULTI-SCAN' was
changed to 'multi-scan' in accordance with the
/home/saulius/struct/COD-crude-data/automatic-downloads/DataCite-retrospective/RSC/depositions/lib/dictionaries/cif_core.dic
dictionary named 'cif_core.dic' version 2.4.2 last updated on
2011-04-26.

Automatic conversion script
Id: cif_fix_values 6909 2019-04-08 15:41:33Z antanas 
;
_cod_database_code 1553781
_shelx_space_group_comment
;
The symmetry employed for this shelxl refinement is uniquely defined
by the following loop, which should always be used as a source of
symmetry information in preference to the above space-group names.
They are only intended as comments.
;
_shelx_estimated_absorpt_t_min 0.943
_shelx_estimated_absorpt_t_max 0.988
_shelxl_version_number 2014-3

loop_
_space_group_symop_operation_xyz
'x, y, z'
'-x+1/2, -y, z+1/2'
'x+1/2, -y+1/2, -z+1/2'
'-x, y+1/2, -z'
'-x, -y, -z'
'x-1/2, y, -z-1/2'
'-x-1/2, y-1/2, z-1/2'
'x, -y-1/2, z'

loop_
_atom_site_label
_atom_site_type_symbol
_atom_site_fract_x
_atom_site_fract_y
_atom_site_fract_z
_atom_site_U_iso_or_equiv
_atom_site_adp_type
_atom_site_occupancy
_atom_site_site_symmetry_order
_atom_site_calc_flag
_atom_site_refinement_flags_posn
_atom_site_refinement_flags_adp
_atom_site_refinement_flags_occupancy
O1 O 0.4806(3) 0.2500 0.53909(12) 0.0294(5) Uani 1 2 d S T P
N3 N 0.7662(4) 0.2500 0.41585(14) 0.0263(5) Uani 1 2 d S T P
N4 N 0.9234(4) 0.2500 0.55787(14) 0.0258(5) Uani 1 2 d S T P
H4A H 1.0714 0.2500 0.5301 0.031 Uiso 1 2 calc R U P
N2 N 0.5666(4) 0.2500 0.36759(15) 0.0281(5) Uani 1 2 d S T P
C1 C 0.7053(4) 0.2500 0.50982(16) 0.0217(5) Uani 1 2 d S T P
N1 N 0.4013(5) 0.2500 0.31775(16) 0.0421(7) Uani 1 2 d S T P
C2 C 0.9247(5) 0.2500 0.65497(17) 0.0315(6) Uani 1 2 d S T P
H2A H 1.1026 0.2500 0.6762 0.047 Uiso 1 2 calc R U P
H2B H 0.8362 0.3795 0.6766 0.047 Uiso 0.5 1 calc R U P
H2C H 0.8362 0.1205 0.6766 0.047 Uiso 0.5 1 calc R U P

loop_
_atom_site_aniso_label
_atom_site_aniso_U_11
_atom_site_aniso_U_22
_atom_site_aniso_U_33
_atom_site_aniso_U_23
_atom_site_aniso_U_13
_atom_site_aniso_U_12
O1 0.0154(8) 0.0380(11) 0.0348(10) 0.000 0.0057(7) 0.000
N3 0.0176(9) 0.0338(11) 0.0274(11) 0.000 0.0015(8) 0.000
N4 0.0157(9) 0.0341(12) 0.0277(11) 0.000 0.0031(8) 0.000
N2 0.0242(11) 0.0310(12) 0.0289(11) 0.000 0.0023(9) 0.000
C1 0.0172(11) 0.0193(11) 0.0287(12) 0.000 0.0037(9) 0.000
N1 0.0328(13) 0.0584(18) 0.0350(14) 0.000 -0.0059(11) 0.000
C2 0.0301(13) 0.0371(15) 0.0273(13) 0.000 0.0008(10) 0.000

loop_
_atom_type_symbol
_atom_type_description
_atom_type_scat_dispersion_real
_atom_type_scat_dispersion_imag
_atom_type_scat_source
C C 0.0033 0.0016 'International Tables Vol C Tables 4.2.6.8 and 6.1.1.4'
H H 0.0000 0.0000 'International Tables Vol C Tables 4.2.6.8 and 6.1.1.4'
N N 0.0061 0.0033 'International Tables Vol C Tables 4.2.6.8 and 6.1.1.4'
O O 0.0106 0.0060 'International Tables Vol C Tables 4.2.6.8 and 6.1.1.4'

loop_
_geom_angle_atom_site_label_1
_geom_angle_atom_site_label_2
_geom_angle_atom_site_label_3
_geom_angle
N2 N3 C1 112.76(19)
C1 N4 C2 123.0(2)
N1 N2 N3 173.9(3)
O1 C1 N4 126.4(2)
O1 C1 N3 123.3(2)
N4 C1 N3 110.29(19)

loop_
_geom_bond_atom_site_label_1
_geom_bond_atom_site_label_2
_geom_bond_distance
O1 C1 1.225(3)
N3 N2 1.245(3)
N3 C1 1.433(3)
N4 C1 1.322(3)
N4 C2 1.446(3)
N2 N1 1.123(3)
